data_4349606
loop_
_publ_author_name
'Luo, Min'
'Hu, Dandan'
'Yang, Huajun'
'Li, Dongsheng'
'Wu, Tao'

_publ_section_title
;
 PCU-type copper-rich open-framework chalcogenides: pushing up the length
 limit of the connection mode and the first mixed-metal [Cu7GeSe13]
 cluster
;
_journal_issue 2
_journal_name_full 'Inorganic Chemistry Frontiers'
_journal_page_first 387
_journal_paper_doi 10.1039/C6QI00482B
_journal_volume 4
_journal_year 2017
_chemical_formula_moiety 'C12 H Cl3 Cu32 Ge24 N12 Ni6 S72'
_chemical_formula_sum 'C12 H Cl3 Cu32 Ge24 N12 Ni6 S72'
_chemical_formula_weight 6855.29
_chemical_melting_point 'C12 H Cl3 Cu32 Ge24 N12 Ni6 S72'
_chemical_name_common 1c
_space_group_IT_number 204
_space_group_name_Hall '-I 2 2 3'
_space_group_name_H-M_alt 'I m -3'
_symmetry_cell_setting cubic
_symmetry_space_group_name_Hall '-I 2 2 3'
_symmetry_space_group_name_H-M 'I m -3'
_atom_sites_solution_primary direct
_atom_sites_solution_secondary difmap
_audit_creation_method SHELXL-97
_audit_update_record
;
2016-10-17 deposited with the CCDC.
2016-12-16 downloaded from the CCDC.
;
_cell_angle_alpha 90.00
_cell_angle_beta 90.00
_cell_angle_gamma 90.00
_cell_formula_units_Z 2
_cell_length_a 22.7454(6)
_cell_length_b 22.7454(6)
_cell_length_c 22.7454(6)
_cell_measurement_reflns_used 9459
_cell_measurement_temperature 273(2)
_cell_measurement_theta_max 26.23
_cell_measurement_theta_min 2.53
_cell_volume 11767.4(5)
_computing_structure_refinement 'SHELXL-97 (Sheldrick, 1997)'
_computing_structure_solution 'SHELXS-97 (Sheldrick, 1990)'
_diffrn_ambient_temperature 273(2)
_diffrn_measured_fraction_theta_full 0.997
_diffrn_measured_fraction_theta_max 0.997
_diffrn_measurement_device_type 'CCD area detector'
_diffrn_measurement_method 'phi and omega scans'
_diffrn_radiation_monochromator graphite
_diffrn_radiation_source 'fine-focus sealed tube'
_diffrn_radiation_type MoK\a
_diffrn_radiation_wavelength 0.71073
_diffrn_reflns_av_R_equivalents 0.0662
_diffrn_reflns_av_sigmaI/netI 0.0276
_diffrn_reflns_limit_h_max 20
_diffrn_reflns_limit_h_min -27
_diffrn_reflns_limit_k_max 26
_diffrn_reflns_limit_k_min -27
_diffrn_reflns_limit_l_max 27
_diffrn_reflns_limit_l_min -26
_diffrn_reflns_number 29719
_diffrn_reflns_theta_full 24.97
_diffrn_reflns_theta_max 24.97
_diffrn_reflns_theta_min 2.83
_exptl_absorpt_coefficient_mu 6.986
_exptl_crystal_colour yellow
_exptl_crystal_density_diffrn 1.935
_exptl_crystal_density_method 'not measured'
_exptl_crystal_description block
_exptl_crystal_F_000 8976
_refine_diff_density_max 1.025
_refine_diff_density_min -1.152
_refine_diff_density_rms 0.203
_refine_ls_extinction_method none
_refine_ls_goodness_of_fit_ref 1.056
_refine_ls_matrix_type full
_refine_ls_number_parameters 71
_refine_ls_number_reflns 1870
_refine_ls_number_restraints 0
_refine_ls_restrained_S_all 1.056
_refine_ls_R_factor_all 0.0955
_refine_ls_R_factor_gt 0.0782
_refine_ls_shift/su_max 0.000
_refine_ls_shift/su_mean 0.000
_refine_ls_structure_factor_coef Fsqd
_refine_ls_weighting_details 'calc w=1/[\s^2^(Fo^2^)+(0.1000P)^2^+400.0000P] where P=(Fo^2^+2Fc^2^)/3'
_refine_ls_weighting_scheme calc
_refine_ls_wR_factor_gt 0.2023
_refine_ls_wR_factor_ref 0.2156
_reflns_number_gt 1382
_reflns_number_total 1870
_reflns_threshold_expression >2sigma(I)
_cod_data_source_file c6qi00482b2.cif
_cod_data_source_block a_sq_d_sq_d
_cod_database_code 4349606

loop_
_symmetry_equiv_pos_as_xyz
'x, y, z'
'-x, -y, z'
'-x, y, -z'
'x, -y, -z'
'z, x, y'
'z, -x, -y'
'-z, -x, y'
'-z, x, -y'
'y, z, x'
'-y, z, -x'
'y, -z, -x'
'-y, -z, x'
'x+1/2, y+1/2, z+1/2'
'-x+1/2, -y+1/2, z+1/2'
'-x+1/2, y+1/2, -z+1/2'
'x+1/2, -y+1/2, -z+1/2'
'z+1/2, x+1/2, y+1/2'
'z+1/2, -x+1/2, -y+1/2'
'-z+1/2, -x+1/2, y+1/2'
'-z+1/2, x+1/2, -y+1/2'
'y+1/2, z+1/2, x+1/2'
'-y+1/2, z+1/2, -x+1/2'
'y+1/2, -z+1/2, -x+1/2'
'-y+1/2, -z+1/2, x+1/2'
'-x, -y, -z'
'x, y, -z'
'x, -y, z'
'-x, y, z'
'-z, -x, -y'
'-z, x, y'
'z, x, -y'
'z, -x, y'
'-y, -z, -x'
'y, -z, x'
'-y, z, x'
'y, z, -x'
'-x+1/2, -y+1/2, -z+1/2'
'x+1/2, y+1/2, -z+1/2'
'x+1/2, -y+1/2, z+1/2'
'-x+1/2, y+1/2, z+1/2'
'-z+1/2, -x+1/2, -y+1/2'
'-z+1/2, x+1/2, y+1/2'
'z+1/2, x+1/2, -y+1/2'
'z+1/2, -x+1/2, y+1/2'
'-y+1/2, -z+1/2, -x+1/2'
'y+1/2, -z+1/2, x+1/2'
'-y+1/2, z+1/2, x+1/2'
'y+1/2, z+1/2, -x+1/2'

loop_
_atom_site_label
_atom_site_type_symbol
_atom_site_fract_x
_atom_site_fract_y
_atom_site_fract_z
_atom_site_U_iso_or_equiv
_atom_site_adp_type
_atom_site_occupancy
_atom_site_symmetry_multiplicity
_atom_site_calc_flag
_atom_site_refinement_flags
Ge1 Ge 0.22562(5) 0.27084(5) 0.43402(5) 0.0454(4) Uani 1 1 d .
Cu1 Cu 0.31922(6) 0.31922(6) 0.31922(6) 0.0508(7) Uani 1 3 d S
Cu2 Cu 0.30072(7) 0.18296(7) 0.33713(7) 0.0553(5) Uani 1 1 d .
S1 S 0.20719(19) 0.19912(16) 0.5000 0.0461(9) Uani 1 2 d S
S6 S 0.31361(13) 0.25940(14) 0.39735(13) 0.0524(8) Uani 1 1 d .
S7 S 0.2245(2) 0.34418(17) 0.5000 0.0582(12) Uani 1 2 d S
S8 S 0.15146(13) 0.27896(14) 0.37358(14) 0.0528(8) Uani 1 1 d .
Ni2 Ni 0.19707(14) 0.5000 0.0000 0.0482(8) Uani 1 4 d S
Cl1 Cl 0.0000 0.5000 0.0000 0.101(5) Uani 1 8 d S
N1 N 0.2677(7) 0.5000 0.0612(7) 0.090(6) Uani 1 2 d S
C1 C 0.3240(12) 0.5000 0.0281(11) 0.120(11) Uani 1 2 d S

loop_
_atom_site_aniso_label
_atom_site_aniso_U_11
_atom_site_aniso_U_22
_atom_site_aniso_U_33
_atom_site_aniso_U_23
_atom_site_aniso_U_13
_atom_site_aniso_U_12
Ge1 0.0509(7) 0.0405(7) 0.0449(7) -0.0010(5) -0.0021(5) -0.0007(5)
Cu1 0.0508(7) 0.0508(7) 0.0508(7) -0.0037(6) -0.0037(6) -0.0037(6)
Cu2 0.0569(9) 0.0570(9) 0.0518(9) -0.0027(7) 0.0006(7) -0.0044(7)
S1 0.055(2) 0.0302(18) 0.053(2) 0.000 0.000 0.0028(17)
S6 0.0520(17) 0.0578(18) 0.0473(16) 0.0005(13) -0.0028(13) -0.0001(14)
S7 0.095(4) 0.0286(19) 0.051(2) 0.000 0.000 0.003(2)
S8 0.0492(16) 0.0573(18) 0.0521(17) 0.0012(14) -0.0010(14) 0.0001(14)
Ni2 0.0512(17) 0.0483(16) 0.0451(16) 0.000 0.000 0.000
Cl1 0.045(5) 0.187(15) 0.071(7) 0.000 0.000 0.000
N1 0.047(9) 0.17(2) 0.053(9) 0.000 -0.023(8) 0.000
C1 0.083(17) 0.21(4) 0.068(14) 0.000 -0.019(13) 0.000

loop_
_atom_type_symbol
_atom_type_description
_atom_type_scat_dispersion_real
_atom_type_scat_dispersion_imag
_atom_type_scat_source
C C 0.0033 0.0016 'International Tables Vol C Tables 4.2.6.8 and 6.1.1.4'
H H 0.0000 0.0000 'International Tables Vol C Tables 4.2.6.8 and 6.1.1.4'
N N 0.0061 0.0033 'International Tables Vol C Tables 4.2.6.8 and 6.1.1.4'
S S 0.1246 0.1234 'International Tables Vol C Tables 4.2.6.8 and 6.1.1.4'
Cl Cl 0.1484 0.1585 'International Tables Vol C Tables 4.2.6.8 and 6.1.1.4'
Ni Ni 0.3393 1.1124 'International Tables Vol C Tables 4.2.6.8 and 6.1.1.4'
Cu Cu 0.3201 1.2651 'International Tables Vol C Tables 4.2.6.8 and 6.1.1.4'
Ge Ge 0.1547 1.8001 'International Tables Vol C Tables 4.2.6.8 and 6.1.1.4'

loop_
_geom_angle_atom_site_label_1
_geom_angle_atom_site_label_2
_geom_angle_atom_site_label_3
_geom_angle
_geom_angle_site_symmetry_1
_geom_angle_site_symmetry_3
S6 Ge1 S8 118.53(12) . .
S6 Ge1 S7 110.74(17) . .
S8 Ge1 S7 110.46(15) . .
S6 Ge1 S1 109.77(14) . .
S8 Ge1 S1 109.65(14) . .
S7 Ge1 S1 95.20(11) . .
S6 Cu1 S6 119.45(3) 9 5
S6 Cu1 S6 119.45(3) 9 .
S6 Cu1 S6 119.45(3) 5 .
S6 Cu2 S8 118.86(13) . 45
S6 Cu2 S8 120.98(13) . 5
S8 Cu2 S8 118.97(9) 45 5
Ge1 S1 Ge1 83.41(14) 26_556 .
Ge1 S6 Cu2 101.94(13) . .
Ge1 S6 Cu1 106.41(13) . .
Cu2 S6 Cu1 89.64(13) . .
Ge1 S7 Ge1 83.95(15) . 26_556
Ge1 S8 Cu2 101.75(13) . 41
Ge1 S8 Cu2 105.59(14) . 9
Cu2 S8 Cu2 90.92(13) 41 9
N1 Ni2 N1 81.8(10) . 26
C1 N1 Ni2 108.6(13) . .
C1 C1 N1 120.5(11) 26 .

loop_
_geom_bond_atom_site_label_1
_geom_bond_atom_site_label_2
_geom_bond_distance
_geom_bond_site_symmetry_2
Ge1 S6 2.184(3) .
Ge1 S8 2.184(3) .
Ge1 S7 2.244(3) .
Ge1 S1 2.256(3) .
Cu1 S6 2.242(3) 9
Cu1 S6 2.242(3) 5
Cu1 S6 2.242(3) .
Cu2 S6 2.233(3) .
Cu2 S8 2.238(3) 45
Cu2 S8 2.238(3) 5
S1 Ge1 2.256(3) 26_556
S7 Ge1 2.244(3) 26_556
S8 Cu2 2.238(3) 41
S8 Cu2 2.238(3) 9
Ni2 N1 2.126(14) .
Ni2 N1 2.126(14) 26
N1 C1 1.48(3) .
C1 C1 1.28(5) 26

loop_
_platon_squeeze_void_nr
_platon_squeeze_void_average_x
_platon_squeeze_void_average_y
_platon_squeeze_void_average_z
_platon_squeeze_void_volume
_platon_squeeze_void_count_electrons
_platon_squeeze_void_content
1 -0.002 -0.001 -0.001 2462 533 ' '
2 -0.064 0.497 0.494 2462 533 ' '
3 0.250 0.250 0.250 11 2 ' '
4 0.250 0.250 0.750 11 2 ' '
5 0.250 0.750 0.250 11 2 ' '
6 0.250 0.750 0.750 11 2 ' '
7 0.750 0.250 0.250 11 2 ' '
8 0.750 0.250 0.750 11 2 ' '
9 0.750 0.750 0.250 11 2 ' '
10 0.750 0.750 0.750 11 2 ' '
